data_1536091
loop_
_publ_author_name
'Jaussaud, N.'
'Toulemonde, P.'
'Pechev, S.'
'Pouchard, M.'
'Gravereau, P.'
'San Miguel, A.'
'Goglio, G.'
'Cros, C.'

_publ_section_title
;
 High pressure synthesis and crystal structure of two forms of a new
 tellurium-silicon clathrate related to the classical type I
;
_journal_name_full 'Solid State Sciences'
_journal_page_first 401
_journal_page_last 411
_journal_volume 6
_journal_year 2004
_chemical_formula_sum 'Si38 Te16'
_chemical_name_systematic 'Te16 Si38'
_space_group_IT_number 218
_symmetry_space_group_name_Hall 'P -4n 2 3'
_symmetry_space_group_name_H-M 'P -4 3 n'
_cell_angle_alpha 90
_cell_angle_beta 90
_cell_angle_gamma 90
_cell_formula_units_Z 1
_cell_length_a 10.457
_cell_length_b 10.457
_cell_length_c 10.457
_cell_volume 1143.461
_citation_journal_id_ASTM SSSCFJ
_cod_data_source_file Jaussaud_SSSCFJ_2004_1396.cif
_cod_data_source_block Si38Te16
_cod_database_code 1536091

loop_
_symmetry_equiv_pos_as_xyz
x,y,z
y+1/2,-x+1/2,-z+1/2
-x,-y,z
-y+1/2,x+1/2,-z+1/2
x,-y,-z
-y+1/2,-x+1/2,z+1/2
-x,y,-z
y+1/2,x+1/2,z+1/2
z,x,y
x+1/2,-z+1/2,-y+1/2
-z,-x,y
-x+1/2,z+1/2,-y+1/2
z,-x,-y
-x+1/2,-z+1/2,y+1/2
-z,x,-y
x+1/2,z+1/2,y+1/2
y,z,x
y,-z,-x
-z+1/2,-y+1/2,x+1/2
-y,z,-x
z+1/2,y+1/2,x+1/2
-y,-z,x
-z+1/2,y+1/2,-x+1/2
z+1/2,-y+1/2,-x+1/2

loop_
_atom_site_label
_atom_site_type_symbol
_atom_site_fract_x
_atom_site_fract_y
_atom_site_fract_z
_atom_site_occupancy
_atom_site_U_iso_or_equiv
Te3 Te 0.81489 0.81489 0.81489 1 0.0
Si4 Si 0.091 0.067 0.349 0.34 0.0
Te2 Te 0.25 0.5 0 1 0.0
Te1 Te 0 0 0 1 0.0
Si3 Si 0.8851 0.0155 0.6809 0.66 0.0
Si1 Si 0.25 0 0.5 1 0.0
Si2 Si 0.1673 0.1673 0.1673 1 0.0
